data_2105659
loop_
_publ_author_name
'Pinheiro, C. B.'
'J\'orio, A.'
'Pimenta, M. A.'
'Speziali, N. L.'

_publ_section_title
;
 Structural Analysis of Cs~2~HgBr~4~ in Normal, Incommensurate and Twinned
 Phases
;
_journal_issue 3
_journal_name_full 'Acta Crystallographica Section B'
_journal_page_first 197
_journal_page_last 203
_journal_paper_doi 10.1107/S0108768197012032
_journal_volume 54
_journal_year 1998
_chemical_formula_structural 'Cs (HgBr4) Cs'
_chemical_formula_sum 'Br4 Cs2 Hg'
_chemical_formula_weight 786.02
_space_group_IT_number 62
_symmetry_cell_setting orthorhombic
_symmetry_space_group_name_Hall '-P 2ac 2n'
_symmetry_space_group_name_H-M 'P n m a'
_atom_type_scat_source 'International Tables for Crystallography Vol-C (1992)'
_cell_angle_alpha 90
_cell_angle_beta 90
_cell_angle_gamma 90
_cell_formula_units_Z 4
_cell_length_a 10.270(2)
_cell_length_b 7.9460(10)
_cell_length_c 13.935(2)
_cell_measurement_reflns_used 55
_cell_measurement_temperature 295(2)
_cell_measurement_theta_max 15.00
_cell_measurement_theta_min 7.50
_cell_volume 1137.2(3)
_computing_cell_refinement 'SHELXTL PC (Sheldric, 1990)'
_computing_data_collection 'XSCANS Siemens software'
_computing_data_reduction 'DATRED - JANA'96 (Petricek, V. \&, Dusek, M. 1996)'
_computing_molecular_graphics 'ORTEP III (Burnett & Johnson, 1996)'
_computing_structure_refinement 'REFINE - JANA'96 (Petricek, V. \&, Dusek, M. 1996)'
_computing_structure_solution 'FOURIER - JANA'96 (Petricek, V. \&, Dusek, M. 1996)'
_diffrn_ambient_temperature 295
_diffrn_measurement_device 'Siemens P4 diffractometer'
_diffrn_measurement_method \q/2\q
_diffrn_radiation_monochromator graphite
_diffrn_radiation_source 'X-ray tube'
_diffrn_radiation_type 'Ag K\a'
_diffrn_radiation_wavelength 0.5608
_diffrn_reflns_av_R_equivalents 0.055
_diffrn_reflns_limit_h_max 14
_diffrn_reflns_limit_h_min -9
_diffrn_reflns_limit_k_max 10
_diffrn_reflns_limit_k_min 0
_diffrn_reflns_limit_l_max 18
_diffrn_reflns_limit_l_min -18
_diffrn_reflns_number 4053
_diffrn_reflns_theta_max 22.5
_diffrn_standards_decay_% 0
_diffrn_standards_interval_count 197
_diffrn_standards_number 3
_exptl_absorpt_coefficient_mu 18.22
_exptl_absorpt_correction_T_max 0.184
_exptl_absorpt_correction_T_min 0.170
_exptl_absorpt_correction_type Spherical
_exptl_crystal_colour Colorless
_exptl_crystal_density_diffrn 4.59
_exptl_crystal_density_meas ?
_exptl_crystal_description Spherical
_exptl_crystal_size_rad 0.065(5)
_refine_diff_density_max 3.3
_refine_diff_density_min -3.9
_refine_ls_extinction_coef 0.67(5)
_refine_ls_extinction_method 'Larson (1967)'
_refine_ls_goodness_of_fit_obs 1.31
_refine_ls_matrix_type full
_refine_ls_number_constraints 0
_refine_ls_number_parameters 41
_refine_ls_number_reflns 1604
_refine_ls_number_restraints 0
_refine_ls_R_factor_obs 0.0454
_refine_ls_shift/esd_max 0.0005
_refine_ls_shift/esd_mean 0.0000
_refine_ls_structure_factor_coef F
_refine_ls_weighting_details w=1/(\s^2^(F))
_refine_ls_weighting_scheme sigma
_refine_ls_wR_factor_obs 0.0376
_reflns_number_observed 768
_reflns_number_total 1604
_reflns_observed_criterion I>3\s(I)
_cod_data_source_file sh0100.cif
_cod_data_source_block II
_cod_depositor_comments
;
The following automatic conversions were performed:

'_symmetry_cell_setting' value 'Orthorhombic' changed to
'orthorhombic' according to
/home/saulius/struct/CIF-dictionaries/cif_core.dic dictionary named
'cif_core.dic' version 2.4.2 from
2011-04-26.

'_refine_ls_matrix_type' value 'Full' changed to 'full'
according to /home/saulius/struct/CIF-dictionaries/cif_core.dic
dictionary named 'cif_core.dic' version 2.4.2 from 2011-04-26.

Automatic conversion script
Id: cif_fix_values 1891 2012-01-12 08:04:46Z andrius 

The following automatic conversions were performed:

'_exptl_crystal_density_meas' value 'not measured' was changed to '?'
- the value is perceived as not measured.

Automatic conversion script
Id: cif_fix_values 3008 2015-01-20 13:52:24Z robertas 
;
_cod_original_cell_volume 1137.1(3)
_cod_database_code 2105659

loop_
_symmetry_equiv_pos_as_xyz
x,y,z
-x+1/2,-y,z+1/2
-x,y+1/2,-z
x+1/2,-y+1/2,-z+1/2
-x,-y,-z
x+1/2,y,-z+1/2
x,-y+1/2,z
-x+1/2,y+1/2,z+1/2

loop_
_atom_site_aniso_label
_atom_site_aniso_U_11
_atom_site_aniso_U_22
_atom_site_aniso_U_33
_atom_site_aniso_U_12
_atom_site_aniso_U_13
_atom_site_aniso_U_23
Hg 0.0590(5) 0.0452(4) 0.0547(4) 0.000000 -0.002(3) 0.000000
Cs1 0.0910(10) 0.0460(7) 0.1670(10) 0.000000 0.008(7) 0.000000
Cs2 0.0863(9) 0.0441(6) 0.0548(7) 0.000000 0.0020(5) 0.000000
Br1 0.173(2) 0.03860(10) 0.0900(10) 0.000000 -0.0140(10) 0.000000
Br2 0.185(2) 0.0550(10) 0.0560(10) 0.000000 -0.0144(9) 0.000000
Br3 0.081(9) 0.0775(2) 0.187(8) 0.0147(2) 0.0420(10) 0.0690(10)

loop_
_atom_site_label
_atom_site_fract_x
_atom_site_fract_y
_atom_site_fract_z
_atom_site_U_iso_or_equiv
_atom_site_thermal_displace_type
_atom_site_calc_flag
_atom_site_occupancy
Hg 0.2214(6) 0.250000 0.4235(5) 0.0530(10) Uani d 1.0
Cs1 0.12070(10) 0.250000 0.09900(10) 0.101(6) Uani d 1.0
Cs2 -0.01731(9) 0.250000 0.67229(7) 0.0617(4) Uani d 1.0
Br1 -0.0259(2) 0.250000 0.4086(2) 0.1010(10) Uani d 1.0
Br2 0.3214(2) 0.250000 0.59380(10) 0.0990(10) Uani d 1.0
Br3 0.3210(2) 0.5110(2) 0.34150(10) 0.1151(7) Uani d 1.0

loop_
_geom_bond_atom_site_label_1
_geom_bond_atom_site_label_2
_geom_bond_site_symmetry_2
_geom_bond_distance
_geom_bond_publ_flag
Hg Cs1 . 4.6364(15) yes
Hg Cs2 . 4.2464(11) yes
Hg Br1 . 2.548(2) yes
Hg Br2 . 2.5863(16) yes
Hg Br3 . 2.5791(15) yes
Cs1 Br1 6 3.630(2) yes
Cs1 Br1 . 4.568(2) yes
Cs2 Br3 2_565 3.6374(16) yes
Cs2 Br1 5_556 4.1535(5) yes
